data_1503287
loop_
_publ_author_name
'Cao, Jian'
'Huang, Xian'

_publ_section_title
;
 Facile synthesis of tetrahydro-1H-isoindolones via a sequential
 three-component copper-catalyzed coupling/propargyl-allenyl
 isomerization/[4 + 2] cyclization reaction.
;
_journal_issue 21
_journal_name_full 'Organic letters'
_journal_page_first 5048
_journal_page_last 5051
_journal_paper_doi 10.1021/ol102235t
_journal_volume 12
_journal_year 2010
_chemical_formula_moiety 'C29 H27 N O2'
_chemical_formula_sum 'C29 H27 N O2'
_chemical_formula_weight 421.52
_chemical_name_systematic
; 
 ? 
;
_space_group_IT_number 2
_symmetry_cell_setting triclinic
_symmetry_space_group_name_Hall '-P 1'
_symmetry_space_group_name_H-M 'P -1'
_atom_sites_solution_hydrogens geom
_atom_sites_solution_primary direct
_atom_sites_solution_secondary difmap
_audit_creation_method SHELXL-97
_cell_angle_alpha 78.656(4)
_cell_angle_beta 74.978(4)
_cell_angle_gamma 68.060(5)
_cell_formula_units_Z 2
_cell_length_a 10.1023(4)
_cell_length_b 10.2563(6)
_cell_length_c 12.5612(6)
_cell_measurement_reflns_used 3809
_cell_measurement_temperature 293(2)
_cell_measurement_theta_max 29.3226
_cell_measurement_theta_min 3.3717
_cell_volume 1158.71(11)
_computing_cell_refinement
;
CrysAlisPro, Oxford Diffraction Ltd.,
Version 1.171.33.52 (release 06-11-2009 CrysAlis171 .NET)
(compiled Nov  6 2009,16:24:50)
;
_computing_data_collection
;
CrysAlisPro, Oxford Diffraction Ltd.,
Version 1.171.33.52 (release 06-11-2009 CrysAlis171 .NET)
(compiled Nov  6 2009,16:24:50)
;
_computing_data_reduction
;
CrysAlisPro, Oxford Diffraction Ltd.,
Version 1.171.33.52 (release 06-11-2009 CrysAlis171 .NET)
(compiled Nov  6 2009,16:24:50)
;
_computing_molecular_graphics
;
 OLEX2: a complete structure solution, refinement and analysis program.
 Dolomanov et al., J. Appl. Cryst. (2009). 42, 339-341
;
_computing_publication_material
;
 OLEX2: a complete structure solution, refinement and analysis program.
 Dolomanov et al., J. Appl. Cryst. (2009). 42, 339-341
;
_diffrn_ambient_temperature 293(2)
_diffrn_detector_area_resol_mean 10.3592
_diffrn_measured_fraction_theta_full 0.998
_diffrn_measured_fraction_theta_max 0.998
_diffrn_measurement_device_type 'Xcalibur, Atlas, Gemini ultra'
_diffrn_measurement_method '\w scans'
_diffrn_radiation_monochromator graphite
_diffrn_radiation_source 'fine-focus sealed tube'
_diffrn_radiation_type MoK\a
_diffrn_radiation_wavelength 0.71073
_diffrn_reflns_av_R_equivalents 0.0149
_diffrn_reflns_av_sigmaI/netI 0.0298
_diffrn_reflns_limit_h_max 12
_diffrn_reflns_limit_h_min -8
_diffrn_reflns_limit_k_max 12
_diffrn_reflns_limit_k_min -12
_diffrn_reflns_limit_l_max 14
_diffrn_reflns_limit_l_min -14
_diffrn_reflns_number 7635
_diffrn_reflns_theta_full 25.00
_diffrn_reflns_theta_max 25.00
_diffrn_reflns_theta_min 3.38
_exptl_absorpt_coefficient_mu 0.075
_exptl_absorpt_correction_T_max 0.985
_exptl_absorpt_correction_T_min 0.972
_exptl_absorpt_correction_type multi-scan
_exptl_absorpt_process_details
;
CrysAlisPro, Oxford Diffraction Ltd.,
Version 1.171.33.53 (release 17-11-2009 CrysAlis171 .NET)
(compiled Nov 17 2009,16:58:22)
Empirical absorption correction using spherical harmonics,
 implemented in SCALE3 ABSPACK scaling algorithm.
;
_exptl_crystal_colour green
_exptl_crystal_density_diffrn 1.208
_exptl_crystal_density_method 'not measured'
_exptl_crystal_description block
_exptl_crystal_F_000 448
_exptl_crystal_size_max 0.48
_exptl_crystal_size_mid 0.32
_exptl_crystal_size_min 0.22
_refine_diff_density_max 0.117
_refine_diff_density_min -0.173
_refine_diff_density_rms 0.034
_refine_ls_extinction_method none
_refine_ls_goodness_of_fit_ref 0.980
_refine_ls_hydrogen_treatment constr
_refine_ls_matrix_type full
_refine_ls_number_parameters 292
_refine_ls_number_reflns 4067
_refine_ls_number_restraints 0
_refine_ls_restrained_S_all 0.980
_refine_ls_R_factor_all 0.0587
_refine_ls_R_factor_gt 0.0385
_refine_ls_shift/su_max 0.001
_refine_ls_shift/su_mean 0.000
_refine_ls_structure_factor_coef Fsqd
_refine_ls_weighting_details 'calc w=1/[\s^2^(Fo^2^)+(0.0588P)^2^+0.0000P] where P=(Fo^2^+2Fc^2^)/3'
_refine_ls_weighting_scheme calc
_refine_ls_wR_factor_gt 0.0954
_refine_ls_wR_factor_ref 0.0998
_reflns_number_gt 2749
_reflns_number_total 4067
_reflns_threshold_expression >2sigma(I)
_cod_data_source_file ol102235t_si_002.cif
_cod_data_source_block 091228_caoj_667_mo
_cod_depositor_comments
;
The following automatic conversions were performed:

'_symmetry_cell_setting' value 'Triclinic' changed to 'triclinic'
according to /home/saulius/struct/CIF-dictionaries/cif_core.dic
dictionary named 'cif_core.dic' version 2.4.2 from 2011-04-26.

Automatic conversion script
Id: cif_fix_values 1715 2011-07-08 13:25:40Z adriana 
;
_cod_original_cell_volume 1158.71(10)
_cod_database_code 1503287

loop_
_symmetry_equiv_pos_as_xyz
'x, y, z'
'-x, -y, -z'

loop_
_atom_site_label
_atom_site_type_symbol
_atom_site_fract_x
_atom_site_fract_y
_atom_site_fract_z
_atom_site_U_iso_or_equiv
_atom_site_adp_type
_atom_site_occupancy
_atom_site_symmetry_multiplicity
_atom_site_calc_flag
_atom_site_refinement_flags
O1 O -0.03183(12) -0.26670(13) -1.23393(8) 0.0674(3) Uani 1 1 d .
O2 O -0.56614(11) -0.09431(12) -0.83345(8) 0.0640(3) Uani 1 1 d .
N1 N 0.01022(12) -0.26837(12) -1.06140(9) 0.0470(3) Uani 1 1 d .
C1 C 0.49954(19) -0.32687(17) -1.49495(12) 0.0657(5) Uani 1 1 d .
H1 H 0.4339 -0.3674 -1.5011 0.079 Uiso 1 1 calc R
C2 C 0.5616(2) -0.2578(2) -1.58782(14) 0.0817(6) Uani 1 1 d .
H2 H 0.5387 -0.2535 -1.6558 0.098 Uiso 1 1 calc R
C3 C 0.6561(2) -0.1957(2) -1.58105(16) 0.0892(6) Uani 1 1 d .
H3 H 0.6975 -0.1484 -1.6440 0.107 Uiso 1 1 calc R
C4 C 0.6902(2) -0.2033(2) -1.48056(17) 0.0908(6) Uani 1 1 d .
H4 H 0.7541 -0.1603 -1.4751 0.109 Uiso 1 1 calc R
C5 C 0.6291(2) -0.2754(2) -1.38699(13) 0.0713(5) Uani 1 1 d .
H5 H 0.6543 -0.2815 -1.3196 0.086 Uiso 1 1 calc R
C6 C 0.53196(16) -0.33782(16) -1.39222(11) 0.0529(4) Uani 1 1 d .
C7 C 0.47036(16) -0.42473(16) -1.29127(11) 0.0503(4) Uani 1 1 d .
H7 H 0.5227 -0.5238 -1.3049 0.060 Uiso 1 1 calc R
C8 C 0.50405(17) -0.41165(17) -1.18455(11) 0.0548(4) Uani 1 1 d .
H8 H 0.6013 -0.4450 -1.1785 0.066 Uiso 1 1 calc R
C9 C 0.40344(16) -0.35535(16) -1.09845(11) 0.0503(4) Uani 1 1 d .
H9 H 0.4326 -0.3525 -1.0348 0.060 Uiso 1 1 calc R
C10 C 0.25131(15) -0.29901(14) -1.10150(10) 0.0427(3) Uani 1 1 d .
C11 C 0.20715(15) -0.28015(14) -1.21062(10) 0.0436(3) Uani 1 1 d .
C12 C 0.30756(15) -0.40379(15) -1.27621(11) 0.0499(4) Uani 1 1 d .
H12B H 0.2834 -0.3875 -1.3487 0.060 Uiso 1 1 calc R
H12A H 0.2905 -0.4898 -1.2381 0.060 Uiso 1 1 calc R
C13 C 0.20394(18) -0.13545(16) -1.27647(12) 0.0593(4) Uani 1 1 d .
H13C H 0.1698 -0.1247 -1.3433 0.089 Uiso 1 1 calc R
H13B H 0.3004 -0.1304 -1.2950 0.089 Uiso 1 1 calc R
H13A H 0.1397 -0.0612 -1.2321 0.089 Uiso 1 1 calc R
C14 C 0.04929(16) -0.27345(15) -1.17528(11) 0.0489(4) Uani 1 1 d .
C15 C 0.13365(15) -0.28524(14) -1.01796(10) 0.0418(3) Uani 1 1 d .
C16 C 0.12410(15) -0.30017(14) -0.89771(10) 0.0423(3) Uani 1 1 d .
C17 C 0.19284(16) -0.23479(16) -0.85422(11) 0.0492(4) Uani 1 1 d .
H17 H 0.2432 -0.1791 -0.9015 0.059 Uiso 1 1 calc R
C18 C 0.18751(17) -0.25136(17) -0.74139(11) 0.0558(4) Uani 1 1 d .
H18 H 0.2338 -0.2057 -0.7141 0.067 Uiso 1 1 calc R
C19 C 0.11509(17) -0.33412(17) -0.66816(11) 0.0556(4) Uani 1 1 d .
C20 C 0.04779(17) -0.40000(18) -0.71208(12) 0.0602(4) Uani 1 1 d .
H20 H -0.0009 -0.4571 -0.6647 0.072 Uiso 1 1 calc R
C21 C 0.05076(16) -0.38347(16) -0.82409(11) 0.0512(4) Uani 1 1 d .
H21 H 0.0033 -0.4284 -0.8509 0.061 Uiso 1 1 calc R
C22 C 0.1120(2) -0.3530(2) -0.54533(12) 0.0821(6) Uani 1 1 d .
H22B H 0.0171 -0.3519 -0.5046 0.123 Uiso 1 1 calc R
H22A H 0.1332 -0.2772 -0.5271 0.123 Uiso 1 1 calc R
H22C H 0.1837 -0.4417 -0.5263 0.123 Uiso 1 1 calc R
C23 C -0.13792(15) -0.22242(15) -1.00211(10) 0.0421(3) Uani 1 1 d .
C24 C -0.19417(16) -0.09732(15) -0.95632(11) 0.0494(4) Uani 1 1 d .
H24 H -0.1354 -0.0433 -0.9639 0.059 Uiso 1 1 calc R
C25 C -0.33713(16) -0.05005(15) -0.89896(12) 0.0506(4) Uani 1 1 d .
H25 H -0.3741 0.0350 -0.8681 0.061 Uiso 1 1 calc R
C26 C -0.42409(15) -0.12971(16) -0.88791(10) 0.0463(4) Uani 1 1 d .
C27 C -0.36703(17) -0.25671(16) -0.93322(11) 0.0532(4) Uani 1 1 d .
H27 H -0.4252 -0.3115 -0.9249 0.064 Uiso 1 1 calc R
C28 C -0.22565(17) -0.30241(16) -0.99012(12) 0.0518(4) Uani 1 1 d .
H28 H -0.1886 -0.3876 -1.0208 0.062 Uiso 1 1 calc R
C29 C -0.62906(19) 0.03342(19) -0.78315(15) 0.0798(5) Uani 1 1 d .
H29C H -0.6213 0.1111 -0.8382 0.120 Uiso 1 1 calc R
H29A H -0.5785 0.0276 -0.7264 0.120 Uiso 1 1 calc R
H29B H -0.7299 0.0479 -0.7508 0.120 Uiso 1 1 calc R

loop_
_atom_site_aniso_label
_atom_site_aniso_U_11
_atom_site_aniso_U_22
_atom_site_aniso_U_33
_atom_site_aniso_U_23
_atom_site_aniso_U_13
_atom_site_aniso_U_12
O1 0.0558(7) 0.1005(9) 0.0517(6) -0.0125(6) -0.0215(5) -0.0242(6)
O2 0.0453(7) 0.0828(8) 0.0586(6) -0.0075(6) -0.0037(5) -0.0207(6)
N1 0.0411(7) 0.0610(8) 0.0391(7) -0.0058(5) -0.0108(5) -0.0160(6)
C1 0.0771(12) 0.0683(11) 0.0458(9) 0.0032(8) -0.0120(8) -0.0234(9)
C2 0.1042(16) 0.0807(14) 0.0485(10) 0.0077(9) -0.0106(10) -0.0293(12)
C3 0.1040(17) 0.0812(14) 0.0606(13) 0.0062(10) 0.0109(11) -0.0326(12)
C4 0.0907(16) 0.0987(16) 0.0837(14) -0.0058(12) 0.0058(12) -0.0510(13)
C5 0.0736(12) 0.0853(13) 0.0567(10) -0.0085(9) -0.0034(9) -0.0353(10)
C6 0.0490(9) 0.0531(9) 0.0444(9) -0.0070(7) -0.0015(7) -0.0083(8)
C7 0.0504(9) 0.0513(9) 0.0404(8) -0.0015(7) -0.0077(7) -0.0104(7)
C8 0.0440(9) 0.0694(11) 0.0450(8) 0.0033(7) -0.0135(7) -0.0144(8)
C9 0.0489(9) 0.0672(10) 0.0363(8) 0.0033(7) -0.0151(7) -0.0219(8)
C10 0.0456(9) 0.0479(8) 0.0356(7) 0.0004(6) -0.0110(6) -0.0177(7)
C11 0.0461(9) 0.0498(9) 0.0337(7) 0.0007(6) -0.0124(6) -0.0147(7)
C12 0.0556(10) 0.0549(9) 0.0394(8) -0.0021(7) -0.0110(7) -0.0197(8)
C13 0.0671(11) 0.0539(10) 0.0496(9) 0.0045(7) -0.0152(8) -0.0155(8)
C14 0.0502(9) 0.0538(9) 0.0424(8) -0.0046(7) -0.0150(7) -0.0140(7)
C15 0.0439(8) 0.0439(8) 0.0392(8) -0.0004(6) -0.0123(6) -0.0164(6)
C16 0.0397(8) 0.0471(8) 0.0372(7) -0.0020(6) -0.0078(6) -0.0130(7)
C17 0.0525(9) 0.0568(9) 0.0407(8) 0.0008(7) -0.0098(7) -0.0242(7)
C18 0.0581(10) 0.0700(11) 0.0449(8) -0.0091(7) -0.0148(7) -0.0238(9)
C19 0.0507(9) 0.0739(11) 0.0368(8) -0.0033(7) -0.0076(7) -0.0175(8)
C20 0.0611(11) 0.0773(12) 0.0417(9) 0.0076(8) -0.0060(7) -0.0331(9)
C21 0.0531(10) 0.0601(10) 0.0443(8) 0.0004(7) -0.0114(7) -0.0256(8)
C22 0.0825(13) 0.1228(17) 0.0389(9) -0.0016(9) -0.0114(9) -0.0369(12)
C23 0.0400(8) 0.0490(9) 0.0381(7) -0.0004(6) -0.0115(6) -0.0159(7)
C24 0.0502(10) 0.0489(9) 0.0546(9) -0.0006(7) -0.0123(7) -0.0245(7)
C25 0.0503(10) 0.0459(9) 0.0535(9) -0.0068(7) -0.0110(7) -0.0132(7)
C26 0.0407(9) 0.0592(10) 0.0369(7) 0.0044(7) -0.0107(6) -0.0177(7)
C27 0.0533(10) 0.0623(10) 0.0546(9) -0.0035(8) -0.0146(8) -0.0307(8)
C28 0.0541(10) 0.0519(9) 0.0543(9) -0.0116(7) -0.0123(7) -0.0198(8)
C29 0.0592(12) 0.0756(13) 0.0756(12) -0.0033(10) 0.0002(9) -0.0024(9)

loop_
_atom_type_symbol
_atom_type_description
_atom_type_scat_dispersion_real
_atom_type_scat_dispersion_imag
_atom_type_scat_source
C C 0.0033 0.0016 'International Tables Vol C Tables 4.2.6.8 and 6.1.1.4'
H H 0.0000 0.0000 'International Tables Vol C Tables 4.2.6.8 and 6.1.1.4'
O O 0.0106 0.0060 'International Tables Vol C Tables 4.2.6.8 and 6.1.1.4'
N N 0.0061 0.0033 'International Tables Vol C Tables 4.2.6.8 and 6.1.1.4'

loop_
_geom_angle_atom_site_label_1
_geom_angle_atom_site_label_2
_geom_angle_atom_site_label_3
_geom_angle
C26 O2 C29 117.89(13)
C14 N1 C15 110.47(11)
C14 N1 C23 123.31(11)
C15 N1 C23 124.96(10)
C2 C1 C6 121.85(18)
C2 C1 H1 119.1
C6 C1 H1 119.1
C3 C2 C1 120.42(18)
C3 C2 H2 119.8
C1 C2 H2 119.8
C2 C3 C4 119.49(17)
C2 C3 H3 120.3
C4 C3 H3 120.3
C3 C4 C5 119.99(19)
C3 C4 H4 120.0
C5 C4 H4 120.0
C6 C5 C4 121.25(17)
C6 C5 H5 119.4
C4 C5 H5 119.4
C5 C6 C1 117.00(14)
C5 C6 C7 121.83(14)
C1 C6 C7 121.04(14)
C8 C7 C6 113.41(13)
C8 C7 C12 110.80(11)
C6 C7 C12 115.54(12)
C8 C7 H7 105.4
C6 C7 H7 105.4
C12 C7 H7 105.4
C9 C8 C7 124.15(14)
C9 C8 H8 117.9
C7 C8 H8 117.9
C8 C9 C10 121.62(13)
C8 C9 H9 119.2
C10 C9 H9 119.2
C15 C10 C9 129.96(12)
C15 C10 C11 109.80(12)
C9 C10 C11 118.70(12)
C10 C11 C14 102.72(10)
C10 C11 C12 109.35(11)
C14 C11 C12 114.27(11)
C10 C11 C13 111.76(11)
C14 C11 C13 105.89(11)
C12 C11 C13 112.45(11)
C11 C12 C7 112.92(11)
C11 C12 H12B 109.0
C7 C12 H12B 109.0
C11 C12 H12A 109.0
C7 C12 H12A 109.0
H12B C12 H12A 107.8
C11 C13 H13C 109.5
C11 C13 H13B 109.5
H13C C13 H13B 109.5
C11 C13 H13A 109.5
H13C C13 H13A 109.5
H13B C13 H13A 109.5
O1 C14 N1 125.19(13)
O1 C14 C11 127.79(12)
N1 C14 C11 106.94(11)
C10 C15 N1 109.43(11)
C10 C15 C16 129.46(12)
N1 C15 C16 120.75(11)
C17 C16 C21 117.73(12)
C17 C16 C15 120.48(12)
C21 C16 C15 121.75(12)
C18 C17 C16 120.81(13)
C18 C17 H17 119.6
C16 C17 H17 119.6
C19 C18 C17 121.61(14)
C19 C18 H18 119.2
C17 C18 H18 119.2
C20 C19 C18 117.32(13)
C20 C19 C22 121.62(14)
C18 C19 C22 121.05(14)
C21 C20 C19 121.81(13)
C21 C20 H20 119.1
C19 C20 H20 119.1
C20 C21 C16 120.71(13)
C20 C21 H21 119.6
C16 C21 H21 119.6
C19 C22 H22B 109.5
C19 C22 H22A 109.5
H22B C22 H22A 109.5
C19 C22 H22C 109.5
H22B C22 H22C 109.5
H22A C22 H22C 109.5
C24 C23 C28 119.18(13)
C24 C23 N1 119.80(12)
C28 C23 N1 121.03(13)
C23 C24 C25 121.04(13)
C23 C24 H24 119.5
C25 C24 H24 119.5
C26 C25 C24 119.49(14)
C26 C25 H25 120.3
C24 C25 H25 120.3
O2 C26 C25 124.86(14)
O2 C26 C27 115.61(13)
C25 C26 C27 119.53(13)
C28 C27 C26 120.57(13)
C28 C27 H27 119.7
C26 C27 H27 119.7
C27 C28 C23 120.19(14)
C27 C28 H28 119.9
C23 C28 H28 119.9
O2 C29 H29C 109.5
O2 C29 H29A 109.5
H29C C29 H29A 109.5
O2 C29 H29B 109.5
H29C C29 H29B 109.5
H29A C29 H29B 109.5

loop_
_geom_bond_atom_site_label_1
_geom_bond_atom_site_label_2
_geom_bond_distance
O1 C14 1.2124(16)
O2 C26 1.3632(16)
O2 C29 1.419(2)
N1 C14 1.3877(17)
N1 C15 1.4273(17)
N1 C23 1.4316(17)
C1 C2 1.372(2)
C1 C6 1.385(2)
C1 H1 0.9300
C2 C3 1.357(3)
C2 H2 0.9300
C3 C4 1.373(3)
C3 H3 0.9300
C4 C5 1.390(2)
C4 H4 0.9300
C5 C6 1.377(2)
C5 H5 0.9300
C6 C7 1.533(2)
C7 C8 1.507(2)
C7 C12 1.542(2)
C7 H7 0.9800
C8 C9 1.332(2)
C8 H8 0.9300
C9 C10 1.4337(19)
C9 H9 0.9300
C10 C15 1.3492(18)
C10 C11 1.5045(17)
C11 C14 1.519(2)
C11 C12 1.5272(19)
C11 C13 1.5436(19)
C12 H12B 0.9700
C12 H12A 0.9700
C13 H13C 0.9600
C13 H13B 0.9600
C13 H13A 0.9600
C15 C16 1.4693(18)
C16 C17 1.3851(19)
C16 C21 1.3933(19)
C17 C18 1.3832(19)
C17 H17 0.9300
C18 C19 1.382(2)
C18 H18 0.9300
C19 C20 1.381(2)
C19 C22 1.510(2)
C20 C21 1.3774(19)
C20 H20 0.9300
C21 H21 0.9300
C22 H22B 0.9600
C22 H22A 0.9600
C22 H22C 0.9600
C23 C24 1.3697(19)
C23 C28 1.3808(19)
C24 C25 1.384(2)
C24 H24 0.9300
C25 C26 1.374(2)
C25 H25 0.9300
C26 C27 1.383(2)
C27 C28 1.368(2)
C27 H27 0.9300
C28 H28 0.9300
C29 H29C 0.9600
C29 H29A 0.9600
C29 H29B 0.9600
